data_7203869
loop_
_publ_author_name
'Kinbara, Kazushi'
'Kobayashi, Yuka'
'Saigo, Kazuhiko'

_publ_section_title
;
 Chiral discrimination of 2-arylalkanoic acids by
 (1S,2R)-1-aminoindan-2-ol through the formation of a consistent
 columnar supramolecular hydrogen-bond network&#x200A;&#x2020;
;
_journal_issue 1
_journal_name_full 'Journal of the Chemical Society, Perkin Transactions 2'
_journal_page_first 111
_journal_paper_doi 10.1039/a905566e
_journal_year 2000
_chemical_compound_source 'Saigo laboratory'
_chemical_formula_moiety 'C20 H24 N1 O3       '
_chemical_formula_weight 326.00
_space_group_IT_number 5
_symmetry_cell_setting monoclinic
_symmetry_space_group_name_Hall 'C 2y'
_symmetry_space_group_name_H-M 'C 1 2 1'
_atom_type_scat_source 'International Tables (1974)'
_cell_angle_alpha 90.000000(0)
_cell_angle_beta 110.57(1)
_cell_angle_gamma 90.000000(0)
_cell_formula_units_Z 4
_cell_length_a 19.831(2)
_cell_length_b 5.786(1)
_cell_length_c 16.453(2)
_cell_measurement_reflns_used 20
_cell_measurement_temperature 293
_cell_measurement_theta_max 30
_cell_measurement_theta_min 1.5
_cell_volume 1767.5(4)
_computing_cell_refinement 'MXC(MAC Science)'
_computing_data_collection 'MXC(MAC Science)'
_computing_data_reduction Crystan
_computing_molecular_graphics Crystan
_computing_publication_material Crystan
_computing_structure_refinement Crystan
_computing_structure_solution Crystan
_diffrn_measurement_device 'Mac Science MXC18'
_diffrn_measurement_method theta/2theta
_diffrn_orient_matrix_type standard
_diffrn_orient_matrix_UB_11 0.01777
_diffrn_orient_matrix_UB_12 0.03620
_diffrn_orient_matrix_UB_13 0.06347
_diffrn_orient_matrix_UB_21 -0.05083
_diffrn_orient_matrix_UB_22 0.00851
_diffrn_orient_matrix_UB_23 -0.00164
_diffrn_orient_matrix_UB_31 0.00124
_diffrn_orient_matrix_UB_32 -0.16877
_diffrn_orient_matrix_UB_33 0.01351
_diffrn_radiation_type 'Cu K-alpha'
_diffrn_radiation_wavelength 1.54178
_diffrn_reflns_av_R_equivalents 0.021
_diffrn_reflns_limit_h_max 21
_diffrn_reflns_limit_h_min -22
_diffrn_reflns_limit_k_max 0
_diffrn_reflns_limit_k_min -6
_diffrn_reflns_limit_l_max 19
_diffrn_reflns_limit_l_min 0
_diffrn_reflns_number 1743
_diffrn_reflns_theta_max 51.50
_exptl_absorpt_coefficient_mu 0.656
_exptl_absorpt_correction_type 'numerical (from crystal size)'
_exptl_crystal_colour Colourless
_exptl_crystal_density_diffrn 1.224
_exptl_crystal_density_meas 1.224
_exptl_crystal_description Needle
_exptl_crystal_size_max 2
_exptl_crystal_size_mid 0.2
_exptl_crystal_size_min 0.1
_refine_diff_density_max 0.37
_refine_diff_density_min -0.33
_refine_ls_extinction_method None
_refine_ls_goodness_of_fit_obs 1.750
_refine_ls_hydrogen_treatment noref
_refine_ls_number_parameters 216
_refine_ls_number_reflns 1546
_refine_ls_R_factor_obs 0.061
_refine_ls_shift/esd_max 0.1841
_refine_ls_shift/esd_mean 0.0271
_refine_ls_structure_factor_coef F
_refine_ls_weighting_scheme unit
_refine_ls_wR_factor_obs 0.074
_reflns_number_observed 1546
_reflns_number_total 1604
_reflns_observed_criterion refl_observed_if_I_>_1.50_sigma(I)
_cod_data_source_file a905566e.txt
_cod_data_source_block AIip
_cod_depositor_comments
;
The following automatic conversions were performed:
'_symmetry_cell_setting' value 'Monoclinic' changed to 'monoclinic'
according to '/home/saulius/struct/CIF-dictionaries/cif_core.dic'
dictionary named 'cif_core.dic' version 2.4.1 from
2010-06-29.

'_refine_ls_weighting_scheme' value 'Unit' changed to 'unit'
according to '/home/saulius/struct/CIF-dictionaries/cif_core.dic'
dictionary named 'cif_core.dic' version 2.4.1 from 2010-06-29.

Automatic conversion script
Id: cif_fix_enum 1527 2010-12-29 10:47:43Z saulius 

The following automatic conversions were performed:

'_atom_site_thermal_displace_type' tag value 'Uij' was replaced with
'Uani' value 24 times.

Automatic conversion script
Id: cif_fix_values 1646 2011-03-28 12:23:43Z adriana 
;
_cod_original_cell_volume 1767.7(5)
_cod_original_sg_symbol_H-M 'C 2           '
_cod_database_code 7203869

loop_
_symmetry_equiv_pos_as_xyz
+X,+Y,+Z
+X+0.5,+Y+0.5,+Z
-X,+Y,-Z
-X+0.5,+Y+0.5,-Z

loop_
_atom_site_aniso_label
_atom_site_aniso_U_11
_atom_site_aniso_U_22
_atom_site_aniso_U_33
_atom_site_aniso_U_12
_atom_site_aniso_U_13
_atom_site_aniso_U_23
O1 0.050(2) 0.048(3) 0.036(2) -0.009(3) 0.024(2) -0.008(2)
O3 0.087(4) 0.032(3) 0.043(3) -0.009(3) 0.034(3) -0.004(2)
O17 0.051(2) 0.036(3) 0.036(2) -0.002(2) 0.016(2) -0.006(2)
N14 0.036(2) 0.031(3) 0.030(2) 0.006(3) 0.009(2) -0.002(2)
C2 0.039(3) 0.035(4) 0.033(3) 0.005(3) 0.008(3) -0.002(3)
C4 0.047(3) 0.030(3) 0.035(3) -0.003(3) 0.019(3) -0.001(3)
C5 0.049(4) 0.036(4) 0.046(3) -0.003(3) 0.024(3) -0.004(3)
C6 0.050(4) 0.071(6) 0.052(4) 0.010(4) 0.015(3) -0.011(4)
C7 0.060(4) 0.064(6) 0.060(4) 0.003(5) 0.029(4) -0.019(5)
C8 0.047(3) 0.037(4) 0.034(3) 0.001(3) 0.019(3) -0.003(3)
C9 0.072(5) 0.048(5) 0.049(4) -0.017(4) 0.017(4) 0.002(4)
C10 0.098(6) 0.061(6) 0.049(4) 0.009(6) 0.026(4) 0.021(5)
C11 0.083(6) 0.083(7) 0.033(4) 0.000(6) 0.014(4) 0.001(5)
C12 0.085(6) 0.084(7) 0.049(4) -0.029(6) 0.004(4) -0.015(5)
C13 0.075(5) 0.051(5) 0.047(4) -0.019(5) 0.019(4) -0.001(4)
C15 0.040(3) 0.031(3) 0.030(3) -0.004(3) 0.009(2) 0.003(3)
C16 0.042(3) 0.038(4) 0.035(3) 0.005(3) 0.013(3) 0.006(3)
C18 0.070(5) 0.041(5) 0.049(4) 0.019(4) 0.003(3) 0.001(4)
C19 0.046(4) 0.040(4) 0.037(3) -0.002(3) 0.007(3) 0.005(3)
C20 0.058(4) 0.059(5) 0.040(4) 0.009(4) 0.002(3) 0.017(4)
C21 0.063(4) 0.078(6) 0.031(3) -0.010(5) 0.009(3) 0.005(4)
C22 0.056(4) 0.081(6) 0.040(4) -0.012(5) 0.017(3) -0.021(4)
C23 0.041(3) 0.055(5) 0.048(4) 0.001(4) 0.012(3) -0.007(4)
C24 0.034(3) 0.038(4) 0.033(3) -0.005(3) 0.009(2) 0.001(3)

loop_
_atom_site_label
_atom_site_fract_x
_atom_site_fract_y
_atom_site_fract_z
_atom_site_U_iso_or_equiv
_atom_site_occupancy
_atom_site_thermal_displace_type
O1 0.7524(2) -0.0293 0.1067(3) 0.046(3) 1.000 Uani
O3 0.6984(3) -0.3061(12) 0.1523(3) 0.055(3) 1.000 Uani
O17 0.8632(2) 0.0892(12) 0.0190(3) 0.043(3) 1.000 Uani
N14 0.7914(2) 0.4080(13) 0.0770(3) 0.034(3) 1.000 Uani
C2 0.7212(3) -0.1048(16) 0.1556(4) 0.038(3) 1.000 Uani
C4 0.7104(3) 0.0678(15) 0.2225(4) 0.038(3) 1.000 Uani
C5 0.6307(3) 0.0756(15) 0.2144(4) 0.045(4) 1.000 Uani
C6 0.5829(4) 0.1431(19) 0.1232(5) 0.061(5) 1.000 Uani
C7 0.6204(4) 0.2491(19) 0.2793(5) 0.063(5) 1.000 Uani
C8 0.7607(3) 0.0055(15) 0.3136(4) 0.041(4) 1.000 Uani
C9 0.7517(4) -0.1912(17) 0.3567(5) 0.060(5) 1.000 Uani
C10 0.7972(5) -0.2394(20) 0.4411(5) 0.073(6) 1.000 Uani
C11 0.8510(5) -0.0875(22) 0.4829(4) 0.070(6) 1.000 Uani
C12 0.8614(5) 0.1043(21) 0.4410(5) 0.079(6) 1.000 Uani
C13 0.8157(4) 0.1559(17) 0.3567(5) 0.061(5) 1.000 Uani
C15 0.8706(3) 0.4580(14) 0.1006(3) 0.036(3) 1.000 Uani
C16 0.9099(3) 0.2565(15) 0.0725(4) 0.040(4) 1.000 Uani
C18 0.9591(4) 0.1398(16) 0.1568(4) 0.059(5) 1.000 Uani
C19 0.9585(3) 0.3023(16) 0.2281(4) 0.043(4) 1.000 Uani
C20 1.0008(4) 0.2942(19) 0.3159(4) 0.057(5) 1.000 Uani
C21 0.9923(4) 0.4641(20) 0.3703(4) 0.060(5) 1.000 Uani
C22 0.9422(4) 0.6399(19) 0.3400(4) 0.062(5) 1.000 Uani
C23 0.8993(3) 0.6485(17) 0.2527(4) 0.051(4) 1.000 Uani
C24 0.9089(3) 0.4773(15) 0.1975(4) 0.037(3) 1.000 Uani
H4 0.72154 0.22144 0.20887 0.037 1.000 Uiso
H5 0.61572 -0.07387 0.22689 0.044 1.000 Uiso
H6A 0.53333 0.14954 0.11849 0.058 1.000 Uiso
H6B 0.58833 0.03334 0.08219 0.058 1.000 Uiso
H6C 0.59793 0.29264 0.11059 0.058 1.000 Uiso
H7A 0.57078 0.25552 0.27460 0.061 1.000 Uiso
H7B 0.63538 0.39952 0.26780 0.061 1.000 Uiso
H7C 0.64938 0.20362 0.33720 0.061 1.000 Uiso
H9 0.71341 -0.29649 0.32773 0.057 1.000 Uiso
H10 0.79243 -0.38072 0.46921 0.069 1.000 Uiso
H11 0.88039 -0.11177 0.54262 0.066 1.000 Uiso
H12 0.90104 0.20563 0.46938 0.073 1.000 Uiso
H13 0.82327 0.29361 0.32847 0.058 1.000 Uiso
H14A 0.76728 0.53336 0.09364 0.032 1.000 Uiso
H14B 0.78608 0.27006 0.10664 0.032 1.000 Uiso
H14C 0.76978 0.38366 0.01554 0.032 1.000 Uiso
H15 0.87587 0.59586 0.07104 0.033 1.000 Uiso
H16 0.93869 0.31886 0.04151 0.038 1.000 Uiso
H18A 1.00714 0.12478 0.15602 0.053 1.000 Uiso
H18B 0.94208 -0.00659 0.16298 0.053 1.000 Uiso
H20 1.03645 0.17640 0.33797 0.052 1.000 Uiso
H21 1.02058 0.45961 0.43027 0.057 1.000 Uiso
H22 0.936(2) 0.747(10) 0.380(3) 0.060 1.000 Uiso
H17 0.85846 0.08646 -0.04111 0.041 1.000 Uiso
H23 0.86404 0.76821 0.23079 0.049 1.000 Uiso

loop_
_geom_angle_atom_site_label_1
_geom_angle_atom_site_label_2
_geom_angle_atom_site_label_3
_geom_angle
_geom_angle_site_symmetry_1
_geom_angle_site_symmetry_2
_geom_angle_site_symmetry_3
_geom_angle_publ_flag
O1 C2 O3 123.5(7) . . . yes
O1 C2 C4 116.9(7) . . . yes
O3 C2 C4 119.6(6) . . . yes
C2 C4 C5 110.5(6) . . . yes
C2 C4 C8 109.8(6) . . . yes
C5 C4 C8 112.9(5) . . . yes
C4 C5 C6 111.0(6) . . . yes
C4 C5 C7 110.1(6) . . . yes
C6 C5 C7 109.3(7) . . . yes
C4 C8 C9 122.7(7) . . . yes
C4 C8 C13 118.8(7) . . . yes
C9 C8 C13 118.4(7) . . . yes
C8 C9 C10 121.3(9) . . . yes
C9 C10 C11 119.4(10) . . . yes
C10 C11 C12 120.0(8) . . . yes
C11 C12 C13 121.1(9) . . . yes
C8 C13 C12 119.7(9) . . . yes
N14 C15 C16 111.4(6) . . . yes
N14 C15 C24 112.3(5) . . . yes
C16 C15 C24 104.5(6) . . . yes
O17 C16 C15 114.2(5) . . . yes
O17 C16 C18 109.3(7) . . . yes
C15 C16 C18 106.5(6) . . . yes
C16 C18 C19 104.5(7) . . . yes
C18 C19 C20 128.2(8) . . . yes
C18 C19 C24 112.0(6) . . . yes
C20 C19 C24 119.7(8) . . . yes
C19 C20 C21 118.9(9) . . . yes
C20 C21 C22 121.7(7) . . . yes
C21 C22 C23 119.9(9) . . . yes
C22 C23 C24 118.1(8) . . . yes
C15 C24 C19 111.2(7) . . . yes
C15 C24 C23 127.1(7) . . . yes
C19 C24 C23 121.7(6) . . . yes
C16 O17 H17 117.3(6) . . . yes
C15 N14 H14A 111.1(6) . . . yes
C15 N14 H14B 108.6(5) . . . yes
C15 N14 H14C 109.8(5) . . . yes
H14A N14 H14B 109.3(5) . . . yes
H14A N14 H14C 109.2(6) . . . yes
H14B N14 H14C 109.0(7) . . . yes
C2 C4 H4 109.3(6) . . . yes
C5 C4 H4 105.4(7) . . . yes
C8 C4 H4 108.9(6) . . . yes
C4 C5 H5 109.9(7) . . . yes
C6 C5 H5 108.1(7) . . . yes
C7 C5 H5 108.3(7) . . . yes
C5 C6 H6A 110.8(7) . . . yes
C5 C6 H6B 109.8(9) . . . yes
C5 C6 H6C 108.2(7) . . . yes
H6A C6 H6B 109.5(9) . . . yes
H6A C6 H6C 109.5(10) . . . yes
H6B C6 H6C 109.0(7) . . . yes
C5 C7 H7A 110.7(8) . . . yes
C5 C7 H7B 109.3(7) . . . yes
C5 C7 H7C 109.4(9) . . . yes
H7A C7 H7B 109.2(10) . . . yes
H7A C7 H7C 109.3(8) . . . yes
H7B C7 H7C 109.0(9) . . . yes
C8 C9 H9 119.3(7) . . . yes
C10 C9 H9 119.4(10) . . . yes
C9 C10 H10 120.8(10) . . . yes
C11 C10 H10 119.8(8) . . . yes
C10 C11 H11 120.4(11) . . . yes
C12 C11 H11 119.5(11) . . . yes
C11 C12 H12 119.7(9) . . . yes
C13 C12 H12 119.2(11) . . . yes
C8 C13 H13 120.3(7) . . . yes
C12 C13 H13 120.0(9) . . . yes
N14 C15 H15 108.6(6) . . . yes
C16 C15 H15 108.4(6) . . . yes
C24 C15 H15 111.7(7) . . . yes
O17 C16 H16 108.0(6) . . . yes
C15 C16 H16 109.2(8) . . . yes
C18 C16 H16 109.6(6) . . . yes
C16 C18 H18A 110.2(7) . . . yes
C16 C18 H18B 110.9(7) . . . yes
C19 C18 H18A 110.3(7) . . . yes
C19 C18 H18B 112.3(7) . . . yes
H18A C18 H18B 108.6(9) . . . yes
C19 C20 H20 120.9(9) . . . yes
C21 C20 H20 120.2(7) . . . yes
C20 C21 H21 119.6(10) . . . yes
C22 C21 H21 118.7(10) . . . yes
C21 C22 H22 119.3(30) . . . yes
C23 C22 H22 120.7(30) . . . yes
C22 C23 H23 120.9(9) . . . yes
C24 C23 H23 120.9(7) . . . yes

loop_
_geom_bond_atom_site_label_1
_geom_bond_atom_site_label_2
_geom_bond_distance
_geom_bond_site_symmetry_1
_geom_bond_site_symmetry_2
_geom_bond_publ_flag
O1 C2 1.255(8) . . yes
O3 C2 1.244(12) . . yes
O17 C16 1.413(10) . . yes
N14 C15 1.507(8) . . yes
C2 C4 1.555(11) . . yes
C4 C5 1.540(9) . . yes
C4 C8 1.523(9) . . yes
C5 C6 1.518(10) . . yes
C5 C7 1.531(12) . . yes
C8 C9 1.386(12) . . yes
C8 C13 1.380(12) . . yes
C9 C10 1.393(11) . . yes
C10 C11 1.367(15) . . yes
C11 C12 1.361(16) . . yes
C12 C13 1.397(11) . . yes
C15 C16 1.560(11) . . yes
C15 C24 1.510(8) . . yes
C16 C18 1.543(10) . . yes
C18 C19 1.507(11) . . yes
C19 C20 1.393(9) . . yes
C19 C24 1.377(11) . . yes
C20 C21 1.378(14) . . yes
C21 C22 1.387(14) . . yes
C22 C23 1.389(10) . . yes
C23 C24 1.400(12) . . yes
O17 H17 0.960(4) . . yes
N14 H14A 0.960(7) . . yes
N14 H14B 0.960(7) . . yes
N14 H14C 0.961(5) . . yes
C4 H4 0.961(9) . . yes
C5 H5 0.960(9) . . yes
C6 H6A 0.960(7) . . yes
C6 H6B 0.960(9) . . yes
C6 H6C 0.961(11) . . yes
C7 H7A 0.960(8) . . yes
C7 H7B 0.960(11) . . yes
C7 H7C 0.961(8) . . yes
C9 H9 0.960(9) . . yes
C10 H10 0.960(11) . . yes
C11 H11 0.960(8) . . yes
C12 H12 0.960(11) . . yes
C13 H13 0.960(9) . . yes
C15 H15 0.960(8) . . yes
C16 H16 0.960(7) . . yes
C18 H18A 0.961(8) . . yes
C18 H18B 0.931(10) . . yes
C20 H20 0.957(10) . . yes
C21 H21 0.949(7) . . yes
C22 H22 0.94(6) . . yes
C23 H23 0.960(9) . . yes

loop_
_cod_related_entry_id
_cod_related_entry_database
_cod_related_entry_code
1 ChemSpider 30653689
